data_7133047
loop_
_publ_author_name
'Liang, Pei'
'Wei, Junhui'
'Wei, Yongliang'
'Wang, Xue'
'Liu, Fei'
'Wang, Tongdao'

_publ_section_title
;
 Hetero Diels-Alder reactions of isolable <i>N</i>-borylenamines.
;
_journal_issue 46
_journal_name_full 'Chemical communications (Cambridge, England)'
_journal_page_first 5964
_journal_page_last 5967
_journal_paper_doi 10.1039/d4cc01645a
_journal_volume 60
_journal_year 2024
_chemical_formula_moiety 'C35 H15 B F15 N O, 2[C6H14]'
_chemical_formula_sum 'C35 H15 B F15 N O'
_chemical_formula_weight 761.29
_space_group_crystal_system monoclinic
_space_group_IT_number 14
_space_group_name_Hall '-P 2yn'
_space_group_name_H-M_alt 'P 1 21/n 1'
_atom_sites_solution_hydrogens geom
_atom_sites_solution_primary iterative
_audit_creation_date 2023-12-26
_audit_creation_method
;
Olex2 1.3
(compiled 2020.11.12 svn.r5f609507 for OlexSys, GUI svn.r6408)
;
_audit_update_record
;
2024-04-08 deposited with the CCDC.	2024-05-13 downloaded from the CCDC.
;
_cell_angle_alpha 90
_cell_angle_beta 105.2648(14)
_cell_angle_gamma 90
_cell_formula_units_Z 4
_cell_length_a 10.78652(15)
_cell_length_b 21.7974(3)
_cell_length_c 17.9089(2)
_cell_measurement_reflns_used 10371
_cell_measurement_temperature 300.15
_cell_measurement_theta_max 67.7410
_cell_measurement_theta_min 2.5590
_cell_volume 4062.15(10)
_computing_molecular_graphics 'Olex2 1.3 (Dolomanov et al., 2009)'
_computing_publication_material 'Olex2 1.3 (Dolomanov et al., 2009)'
_computing_structure_refinement 'SHELXL 2014/7 (Sheldrick, 2015)'
_computing_structure_solution 'olex2.solve 1.3 (Bourhis et al., 2015)'
_diffrn_ambient_temperature 300.15
_diffrn_detector 'CCD area detector'
_diffrn_detector_area_resol_mean 5.6
_diffrn_detector_type 'Bruker SMART CCD 6000 area detector'
_diffrn_measured_fraction_theta_full 0.997
_diffrn_measured_fraction_theta_max 0.992
_diffrn_measurement_device 'three-circle diffractometer'
_diffrn_measurement_device_type 'Bruker SMART CCD 6000'
_diffrn_measurement_method '\w scans'
_diffrn_radiation_monochromator graphite
_diffrn_radiation_probe x-ray
_diffrn_radiation_type CuK\a
_diffrn_radiation_wavelength 1.54184
_diffrn_reflns_av_R_equivalents 0.0191
_diffrn_reflns_av_unetI/netI 0.0221
_diffrn_reflns_Laue_measured_fraction_full 0.997
_diffrn_reflns_Laue_measured_fraction_max 0.992
_diffrn_reflns_limit_h_max 11
_diffrn_reflns_limit_h_min -12
_diffrn_reflns_limit_k_max 26
_diffrn_reflns_limit_k_min -26
_diffrn_reflns_limit_l_max 19
_diffrn_reflns_limit_l_min -21
_diffrn_reflns_number 21384
_diffrn_reflns_point_group_measured_fraction_full 0.997
_diffrn_reflns_point_group_measured_fraction_max 0.992
_diffrn_reflns_theta_full 67.684
_diffrn_reflns_theta_max 68.100
_diffrn_reflns_theta_min 3.264
_diffrn_source 'sealed X-ray tube'
_diffrn_source_target Mo
_exptl_absorpt_coefficient_mu 1.097
_exptl_crystal_colour 'clear light colourless'
_exptl_crystal_colour_lustre clear
_exptl_crystal_colour_modifier light
_exptl_crystal_colour_primary colourless
_exptl_crystal_density_diffrn 1.245
_exptl_crystal_description block
_exptl_crystal_F_000 1520
_exptl_crystal_size_max 0.2
_exptl_crystal_size_mid 0.17
_exptl_crystal_size_min 0.1
_refine_diff_density_max 0.177
_refine_diff_density_min -0.199
_refine_diff_density_rms 0.052
_refine_ls_extinction_method none
_refine_ls_goodness_of_fit_ref 1.053
_refine_ls_hydrogen_treatment constr
_refine_ls_matrix_type full
_refine_ls_number_parameters 579
_refine_ls_number_reflns 7334
_refine_ls_number_restraints 147
_refine_ls_restrained_S_all 1.059
_refine_ls_R_factor_all 0.0558
_refine_ls_R_factor_gt 0.0494
_refine_ls_shift/su_max 0.000
_refine_ls_shift/su_mean 0.000
_refine_ls_structure_factor_coef Fsqd
_refine_ls_weighting_details 'w=1/[\s^2^(Fo^2^)+(0.0912P)^2^+0.8072P] where P=(Fo^2^+2Fc^2^)/3'
_refine_ls_weighting_scheme calc
_refine_ls_wR_factor_gt 0.1526
_refine_ls_wR_factor_ref 0.1576
_reflns_Friedel_coverage 0.000
_reflns_number_gt 6030
_reflns_number_total 7334
_reflns_threshold_expression 'I > 2\s(I)'
_cod_data_source_file d4cc01645a2.cif
_cod_data_source_block ov_lp932-2_auto
_cod_depositor_comments 'Adding full bibliography for 7133047--7133054.cif.'
_cod_original_cell_volume 4062.16(9)
_cod_database_code 7133047
_shelx_shelxl_version_number 2014/7
_shelx_space_group_comment
;
The symmetry employed for this shelxl refinement is uniquely defined
by the following loop, which should always be used as a source of
symmetry information in preference to the above space-group names.
They are only intended as comments.
;
_shelx_estimated_absorpt_t_max 0.898
_shelx_estimated_absorpt_t_min 0.810
_olex2_refinement_description
;
1. Fixed Uiso
 At 1.2 times of:
  All C(H) groups, All C(H,H) groups
 At 1.5 times of:
  All C(H,H,H) groups
2. Restrained distances
 F48-C43 \\sim F1-C19
 with sigma of 0.02
 F49-C43 \\sim F2-C19
 with sigma of 0.04
 F50-C47 \\sim F5-C23
 with sigma of 0.02
 C47-C45 \\sim C23-C21
 with sigma of 0.04
 F51-C46 \\sim F4-C22
 with sigma of 0.02
 C9-C47 \\sim C9-C23
 with sigma of 0.04
 F52-C44 \\sim F3-C20
 with sigma of 0.04
 C9-C42 \\sim C9-C18
 with sigma of 0.02
 C42-C47 \\sim C18-C23
 with sigma of 0.02
 C42-C43 \\sim C18-C19
 with sigma of 0.02
 C42-C46 \\sim C18-C22
 with sigma of 0.04
 F49-C44 \\sim F2-C20
 with sigma of 0.02
 C46-C44 \\sim C22-C20
 with sigma of 0.04
 F52-C45 \\sim F3-C21
 with sigma of 0.02
 C47-C46 \\sim C23-C22
 with sigma of 0.02
 C9-C43 \\sim C9-C19
 with sigma of 0.04
 C46-C45 \\sim C22-C21
 with sigma of 0.02
 C42-C44 \\sim C18-C20
 with sigma of 0.04
 F49-C45 \\sim F2-C21
 with sigma of 0.04
 C43-C44 \\sim C19-C20
 with sigma of 0.02
 F52-C46 \\sim F3-C22
 with sigma of 0.04
 C45-C44 \\sim C21-C20
 with sigma of 0.02
 C47-C43 \\sim C23-C19
 with sigma of 0.04
 F48-C42 \\sim F1-C18
 with sigma of 0.04
 C43-C45 \\sim C19-C21
 with sigma of 0.04
 F48-C44 \\sim F1-C20
 with sigma of 0.04
 F50-C42 \\sim F5-C18
 with sigma of 0.04
 F50-C46 \\sim F5-C22
 with sigma of 0.04
 F51-C47 \\sim F4-C23
 with sigma of 0.04
 F51-C45 \\sim F4-C21
 with sigma of 0.04
3. Rigid body (RIGU) restrains
 C42, C43, C44, C45, C46, C47
 with sigma for 1-2 distances of 0.001 and sigma for 1-3 distances of 0.002
 F1, C19, C23, F5, C20, F4, C22, C18, C21, F2, F3
 with sigma for 1-2 distances of 0.001 and sigma for 1-3 distances of 0.002
4. Others
 Sof(H9)=Sof(F1)=Sof(F5)=Sof(F4)=Sof(C18)=Sof(F2)=Sof(F3)=Sof(C23)=Sof(C22)=
 Sof(C19)=Sof(C21)=Sof(C20)=1-FVAR(1)
 Sof(F48)=Sof(F50)=Sof(F51)=Sof(H13)=Sof(C42)=Sof(F49)=Sof(F52)=Sof(C47)=
 Sof(C46)=Sof(C43)=Sof(C45)=Sof(C44)=FVAR(1)
5.a Ternary CH refined with riding coordinates:
 C9(H13), C9(H9)
5.b Secondary CH2 refined with riding coordinates:
 C1(H1A,H1B)
5.c Aromatic/amide H refined with riding coordinates:
 C3(H3), C6(H6), C17(H17), C13(H13A), C5(H5), C14(H14), C15(H15), C4(H4),
 C16(H16)
5.d Idealised Me refined as rotating group:
 C11(H11A,H11B,H11C)
;
_smtbx_masks_special_details
;
A solvent mask was calculated and 364 electrons were 
found in a volume of 1332\%A^3^ in 1 void per unit cell. 
This is consistent with the presence of 
2[C6H14] per Asymmetric Unit 
which account for 400 electrons 
per unit cell.
;
_smtbx_masks_void_probe_radius 1.2
_smtbx_masks_void_truncation_radius 1.2
_olex2_submission_special_instructions 'No special instructions were received'

loop_
_space_group_symop_operation_xyz
'x, y, z'
'-x+1/2, y+1/2, -z+1/2'
'-x, -y, -z'
'x-1/2, -y-1/2, z-1/2'

loop_
_atom_site_label
_atom_site_type_symbol
_atom_site_fract_x
_atom_site_fract_y
_atom_site_fract_z
_atom_site_U_iso_or_equiv
_atom_site_adp_type
_atom_site_occupancy
_atom_site_site_symmetry_order
_atom_site_calc_flag
_atom_site_refinement_flags_posn
_atom_site_refinement_flags_adp
_atom_site_refinement_flags_occupancy
_atom_site_disorder_assembly
_atom_site_disorder_group
F10 F 0.22435(11) 0.46695(6) 0.72098(7) 0.0684(3) Uani 1 1 d . . . . .
O1 O 0.38585(11) 0.57833(5) 0.71228(7) 0.0473(3) Uani 1 1 d . . . . .
F15 F 0.50756(14) 0.38920(5) 0.71884(7) 0.0753(4) Uani 1 1 d . . . . .
F6 F 0.63682(13) 0.49515(6) 0.89133(7) 0.0737(3) Uani 1 1 d . . . . .
F48 F 0.7274(5) 0.6574(2) 0.8879(3) 0.0714(10) Uani 0.779(13) 1 d D . P A 1
F7 F 0.56442(18) 0.43308(7) 0.99890(7) 0.0978(5) Uani 1 1 d . . . . .
F50 F 0.5185(4) 0.7703(2) 0.6654(3) 0.0796(10) Uani 0.779(13) 1 d D . P A 1
F11 F 0.37170(16) 0.56358(7) 0.56122(7) 0.0862(4) Uani 1 1 d . . . . .
N1 N 0.61025(13) 0.54345(6) 0.74230(8) 0.0434(3) Uani 1 1 d . . . . .
F9 F 0.15320(15) 0.40606(8) 0.83128(11) 0.1033(5) Uani 1 1 d . . . . .
F14 F 0.45640(19) 0.31980(7) 0.59419(11) 0.1073(5) Uani 1 1 d . . . . .
F12 F 0.31856(17) 0.49280(10) 0.43813(8) 0.1113(6) Uani 1 1 d . . . . .
F8 F 0.3224(2) 0.38769(8) 0.97202(10) 0.1158(6) Uani 1 1 d . . . . .
C8 C 0.64697(16) 0.60000(8) 0.74015(9) 0.0446(4) Uani 1 1 d . . . . .
C2 C 0.82505(17) 0.54303(9) 0.74078(11) 0.0525(4) Uani 1 1 d . . . . .
C7 C 0.78119(17) 0.60330(8) 0.73859(11) 0.0502(4) Uani 1 1 d . . . . .
F13 F 0.3619(2) 0.37036(10) 0.45065(10) 0.1239(7) Uani 1 1 d . . . . .
C12 C 0.32595(17) 0.68225(8) 0.72200(12) 0.0552(5) Uani 1 1 d . . . . .
C29 C 0.31268(19) 0.46006(8) 0.78990(11) 0.0545(4) Uani 1 1 d . . . . .
F51 F 0.6188(4) 0.87421(12) 0.7373(5) 0.1117(16) Uani 0.779(13) 1 d D . P A 1
C24 C 0.43497(18) 0.48377(8) 0.79997(10) 0.0470(4) Uani 1 1 d . . . . .
C9 C 0.55545(17) 0.65297(8) 0.73455(10) 0.0469(4) Uani 1 1 d D . . . .
H13 H 0.5298 0.6639 0.6795 0.056 Uiso 0.779(13) 1 calc R U P A 1
H9 H 0.5327 0.6673 0.6808 0.056 Uiso 0.221(13) 1 calc R U P A 2
C42 C 0.6164(9) 0.7099(2) 0.7752(3) 0.0552(12) Uani 0.779(13) 1 d D U P A 1
C25 C 0.5156(2) 0.47277(8) 0.87182(11) 0.0544(4) Uani 1 1 d . . . . .
C10 C 0.42682(17) 0.63322(8) 0.75431(10) 0.0470(4) Uani 1 1 d . . . . .
F49 F 0.8241(5) 0.7602(3) 0.9589(2) 0.1084(14) Uani 0.779(13) 1 d D . P A 1
C1 C 0.71768(17) 0.50134(8) 0.74331(11) 0.0502(4) Uani 1 1 d . . . . .
H1A H 0.6971 0.4743 0.6987 0.060 Uiso 1 1 calc R U . . .
H1B H 0.7387 0.4767 0.7901 0.060 Uiso 1 1 calc R U . . .
C35 C 0.45565(19) 0.41772(9) 0.65035(11) 0.0560(4) Uani 1 1 d . . . . .
C11 C 0.4456(2) 0.62370(9) 0.84090(11) 0.0557(4) Uani 1 1 d . . . . .
H11A H 0.3676 0.6082 0.8500 0.084 Uiso 1 1 calc R U . . .
H11B H 0.4673 0.6621 0.8674 0.084 Uiso 1 1 calc R U . . .
H11C H 0.5138 0.5948 0.8599 0.084 Uiso 1 1 calc R U . . .
F52 F 0.7713(4) 0.87058(19) 0.8834(4) 0.1216(16) Uani 0.779(13) 1 d D . P A 1
C26 C 0.4797(3) 0.44110(10) 0.92975(11) 0.0680(6) Uani 1 1 d . . . . .
C32 C 0.3630(2) 0.46730(14) 0.50818(12) 0.0755(7) Uani 1 1 d . . . . .
C30 C 0.43437(16) 0.48039(8) 0.64833(10) 0.0481(4) Uani 1 1 d . . . . .
C28 C 0.2723(2) 0.42813(10) 0.84568(15) 0.0705(6) Uani 1 1 d . . . . .
C47 C 0.5932(5) 0.76667(17) 0.7392(3) 0.0622(10) Uani 0.779(13) 1 d D U P A 1
B1 B 0.46347(19) 0.52337(9) 0.72718(11) 0.0441(4) Uani 1 1 d . . . . .
C33 C 0.3849(3) 0.40538(14) 0.51442(14) 0.0823(7) Uani 1 1 d . . . . .
C27 C 0.3586(3) 0.41891(10) 0.91670(14) 0.0766(7) Uani 1 1 d . . . . .
C31 C 0.3896(2) 0.50336(10) 0.57417(11) 0.0596(5) Uani 1 1 d . . . . .
C3 C 0.9499(2) 0.53048(10) 0.73830(15) 0.0694(6) Uani 1 1 d . . . . .
H3 H 0.9798 0.4903 0.7405 0.083 Uiso 1 1 calc R U . . .
C6 C 0.8605(2) 0.65225(10) 0.73259(14) 0.0673(6) Uani 1 1 d . . . . .
H6 H 0.8311 0.6925 0.7307 0.081 Uiso 1 1 calc R U . . .
C34 C 0.4317(2) 0.38028(10) 0.58570(15) 0.0732(6) Uani 1 1 d . . . . .
C46 C 0.6432(4) 0.81984(16) 0.7734(4) 0.0782(11) Uani 0.779(13) 1 d D U P A 1
C43 C 0.6946(6) 0.7105(2) 0.8498(3) 0.0617(12) Uani 0.779(13) 1 d D U P A 1
C17 C 0.2590(2) 0.68098(11) 0.64469(15) 0.0749(6) Uani 1 1 d . . . . .
H17 H 0.2742 0.6496 0.6131 0.090 Uiso 1 1 calc R U . . .
C13 C 0.3004(2) 0.72984(10) 0.76673(17) 0.0772(6) Uani 1 1 d . . . . .
H13A H 0.3442 0.7319 0.8189 0.093 Uiso 1 1 calc R U . . .
C45 C 0.7211(5) 0.8180(2) 0.8484(4) 0.0820(11) Uani 0.779(13) 1 d D U P A 1
C5 C 0.9840(2) 0.63917(11) 0.72961(18) 0.0840(7) Uani 1 1 d . . . . .
H5 H 1.0388 0.6712 0.7256 0.101 Uiso 1 1 calc R U . . .
C44 C 0.7482(5) 0.7637(3) 0.8872(3) 0.0764(11) Uani 0.779(13) 1 d D U P A 1
C14 C 0.2098(3) 0.77477(12) 0.7349(2) 0.1004(10) Uani 1 1 d . . . . .
H14 H 0.1940 0.8065 0.7659 0.120 Uiso 1 1 calc R U . . .
C15 C 0.1448(3) 0.77266(12) 0.6594(2) 0.0995(10) Uani 1 1 d . . . . .
H15 H 0.0839 0.8025 0.6384 0.119 Uiso 1 1 calc R U . . .
C4 C 1.0284(2) 0.57894(12) 0.73251(18) 0.0849(7) Uani 1 1 d . . . . .
H4 H 1.1123 0.5714 0.7305 0.102 Uiso 1 1 calc R U . . .
C16 C 0.1696(3) 0.72609(13) 0.6139(2) 0.0961(9) Uani 1 1 d . . . . .
H16 H 0.1258 0.7247 0.5618 0.115 Uiso 1 1 calc R U . . .
F1 F 0.727(2) 0.6390(6) 0.8843(11) 0.063(3) Uani 0.221(13) 1 d D U P A 2
F5 F 0.5324(18) 0.7794(6) 0.6933(10) 0.078(3) Uani 0.221(13) 1 d D U P A 2
F4 F 0.6386(14) 0.8731(4) 0.7826(11) 0.097(3) Uani 0.221(13) 1 d D U P A 2
C18 C 0.621(3) 0.7070(6) 0.7860(12) 0.053(4) Uani 0.221(13) 1 d D U P A 2
F2 F 0.8379(13) 0.7324(7) 0.9783(8) 0.098(3) Uani 0.221(13) 1 d D U P A 2
F3 F 0.7882(13) 0.8521(6) 0.9259(10) 0.100(4) Uani 0.221(13) 1 d D U P A 2
C23 C 0.601(2) 0.7676(6) 0.7650(11) 0.069(4) Uani 0.221(13) 1 d D U P A 2
C22 C 0.6591(15) 0.8180(5) 0.8085(11) 0.062(3) Uani 0.221(13) 1 d D U P A 2
C19 C 0.706(2) 0.6968(8) 0.8584(11) 0.056(3) Uani 0.221(13) 1 d D U P A 2
C21 C 0.7376(12) 0.8027(7) 0.8817(10) 0.064(3) Uani 0.221(13) 1 d D U P A 2
C20 C 0.7629(13) 0.7431(7) 0.9057(8) 0.062(3) Uani 0.221(13) 1 d D U P A 2

loop_
_atom_site_aniso_label
_atom_site_aniso_U_11
_atom_site_aniso_U_22
_atom_site_aniso_U_33
_atom_site_aniso_U_23
_atom_site_aniso_U_13
_atom_site_aniso_U_12
F10 0.0522(6) 0.0767(8) 0.0790(8) 0.0046(6) 0.0222(6) -0.0066(5)
O1 0.0469(6) 0.0406(6) 0.0560(7) 0.0046(5) 0.0162(5) -0.0010(5)
F15 0.1104(10) 0.0484(6) 0.0712(7) 0.0024(5) 0.0313(7) 0.0092(6)
F6 0.0753(8) 0.0842(9) 0.0557(6) 0.0062(6) 0.0070(6) -0.0064(6)
F48 0.0866(16) 0.063(2) 0.0612(13) -0.0015(19) 0.0137(10) -0.016(2)
F7 0.1495(14) 0.0922(10) 0.0509(7) 0.0174(6) 0.0252(8) 0.0126(9)
F50 0.0738(15) 0.0547(17) 0.107(2) 0.0278(17) 0.0179(17) -0.0031(11)
F11 0.1209(11) 0.0807(9) 0.0619(7) 0.0227(6) 0.0325(7) 0.0172(8)
N1 0.0457(7) 0.0390(7) 0.0478(7) 0.0027(6) 0.0164(6) -0.0015(6)
F9 0.0911(10) 0.1021(11) 0.1382(14) 0.0139(10) 0.0682(10) -0.0229(8)
F14 0.1443(14) 0.0633(9) 0.1294(13) -0.0374(9) 0.0625(11) -0.0181(9)
F12 0.1147(13) 0.1712(17) 0.0447(7) 0.0047(8) 0.0152(7) -0.0036(11)
F8 0.1720(17) 0.1046(12) 0.0993(11) 0.0324(9) 0.0862(12) -0.0097(11)
C8 0.0484(9) 0.0424(9) 0.0457(8) 0.0030(7) 0.0169(7) -0.0016(7)
C2 0.0480(10) 0.0506(10) 0.0612(10) -0.0002(8) 0.0185(8) 0.0005(8)
C7 0.0478(9) 0.0484(9) 0.0584(10) 0.0022(8) 0.0208(8) -0.0006(7)
F13 0.1435(15) 0.1483(16) 0.0858(10) -0.0642(11) 0.0406(10) -0.0431(13)
C12 0.0479(10) 0.0429(9) 0.0813(13) 0.0109(9) 0.0283(9) -0.0002(8)
C29 0.0611(11) 0.0460(10) 0.0641(11) 0.0026(8) 0.0301(9) 0.0012(8)
F51 0.0976(18) 0.0400(10) 0.196(5) 0.0175(17) 0.037(2) -0.0043(10)
C24 0.0590(10) 0.0377(8) 0.0498(9) 0.0019(7) 0.0240(8) 0.0010(7)
C9 0.0495(9) 0.0398(9) 0.0559(9) 0.0062(7) 0.0217(8) -0.0008(7)
C42 0.052(2) 0.0441(15) 0.0765(19) -0.0005(12) 0.0302(16) -0.0043(12)
C25 0.0707(12) 0.0454(9) 0.0513(10) 0.0020(8) 0.0232(9) 0.0020(9)
C10 0.0481(9) 0.0392(8) 0.0589(10) 0.0020(7) 0.0230(8) -0.0012(7)
F49 0.120(2) 0.115(3) 0.0878(19) -0.0376(17) 0.0243(16) -0.048(2)
C1 0.0491(10) 0.0420(9) 0.0606(10) 0.0015(7) 0.0165(8) 0.0034(7)
C35 0.0618(11) 0.0532(10) 0.0575(10) -0.0063(8) 0.0236(9) -0.0083(8)
C11 0.0672(12) 0.0480(10) 0.0599(11) -0.0001(8) 0.0307(9) -0.0032(8)
F52 0.121(2) 0.0677(17) 0.183(4) -0.050(2) 0.053(3) -0.0376(16)
C26 0.1074(18) 0.0538(11) 0.0485(10) 0.0081(8) 0.0306(11) 0.0113(11)
C32 0.0689(14) 0.110(2) 0.0478(11) -0.0052(11) 0.0164(9) -0.0110(13)
C30 0.0451(9) 0.0519(10) 0.0507(9) -0.0018(7) 0.0188(7) -0.0076(7)
C28 0.0828(15) 0.0551(12) 0.0921(16) 0.0036(11) 0.0556(13) -0.0068(10)
C47 0.051(2) 0.0471(13) 0.094(3) 0.0068(14) 0.0288(19) -0.0043(11)
B1 0.0470(10) 0.0411(9) 0.0460(10) 0.0028(8) 0.0154(8) -0.0025(8)
C33 0.0800(15) 0.111(2) 0.0613(13) -0.0346(13) 0.0275(11) -0.0276(14)
C27 0.119(2) 0.0573(12) 0.0733(14) 0.0136(10) 0.0593(15) 0.0004(12)
C31 0.0598(11) 0.0730(13) 0.0505(10) 0.0019(9) 0.0226(8) -0.0053(9)
C3 0.0541(11) 0.0597(12) 0.0988(16) -0.0011(11) 0.0280(11) 0.0046(9)
C6 0.0583(12) 0.0506(11) 0.1028(16) 0.0015(10) 0.0384(11) -0.0051(9)
C34 0.0811(15) 0.0612(13) 0.0868(16) -0.0257(11) 0.0389(12) -0.0182(11)
C46 0.0690(19) 0.0477(16) 0.125(3) -0.0045(15) 0.0375(19) -0.0091(12)
C43 0.065(2) 0.0482(18) 0.0777(18) -0.0041(14) 0.0281(14) -0.0073(17)
C17 0.0705(14) 0.0676(14) 0.0889(16) 0.0187(12) 0.0248(12) 0.0172(11)
C13 0.0712(14) 0.0529(12) 0.1125(19) -0.0031(12) 0.0328(13) 0.0100(10)
C45 0.076(2) 0.0518(17) 0.123(3) -0.0122(15) 0.0359(19) -0.0134(14)
C5 0.0603(13) 0.0661(14) 0.138(2) -0.0009(14) 0.0483(14) -0.0123(11)
C44 0.078(2) 0.0573(19) 0.099(2) -0.0180(16) 0.0314(17) -0.0140(16)
C14 0.0818(18) 0.0516(14) 0.177(3) 0.0011(17) 0.050(2) 0.0137(12)
C15 0.0680(16) 0.0576(14) 0.172(3) 0.0356(18) 0.0295(19) 0.0139(12)
C4 0.0527(12) 0.0760(15) 0.136(2) 0.0004(14) 0.0431(14) -0.0008(11)
C16 0.0787(17) 0.0808(18) 0.122(2) 0.0368(17) 0.0144(15) 0.0177(14)
F1 0.079(5) 0.039(4) 0.073(4) -0.017(3) 0.022(3) -0.007(4)
F5 0.089(5) 0.047(4) 0.101(5) -0.006(3) 0.028(4) -0.006(3)
F4 0.108(6) 0.038(3) 0.143(7) -0.004(3) 0.033(6) -0.003(3)
C18 0.051(7) 0.036(3) 0.083(5) -0.012(3) 0.036(4) -0.009(3)
F2 0.101(5) 0.088(6) 0.100(4) -0.018(4) 0.017(4) -0.006(5)
F3 0.109(5) 0.061(4) 0.135(7) -0.040(4) 0.039(5) -0.024(4)
C23 0.078(7) 0.037(3) 0.098(5) -0.009(3) 0.032(5) -0.007(3)
C22 0.058(5) 0.035(3) 0.102(5) -0.017(3) 0.040(4) -0.003(3)
C19 0.057(5) 0.037(4) 0.082(4) -0.014(3) 0.034(4) -0.006(3)
C21 0.059(4) 0.042(4) 0.101(5) -0.018(3) 0.039(3) -0.006(3)
C20 0.058(5) 0.043(4) 0.093(4) -0.022(3) 0.034(3) -0.008(3)

loop_
_atom_type_symbol
_atom_type_description
_atom_type_scat_dispersion_real
_atom_type_scat_dispersion_imag
_atom_type_scat_source
C C 0.0181 0.0091 'International Tables Vol C Tables 4.2.6.8 and 6.1.1.4'
H H 0.0000 0.0000 'International Tables Vol C Tables 4.2.6.8 and 6.1.1.4'
B B 0.0090 0.0039 'International Tables Vol C Tables 4.2.6.8 and 6.1.1.4'
F F 0.0727 0.0534 'International Tables Vol C Tables 4.2.6.8 and 6.1.1.4'
N N 0.0311 0.0180 'International Tables Vol C Tables 4.2.6.8 and 6.1.1.4'
O O 0.0492 0.0322 'International Tables Vol C Tables 4.2.6.8 and 6.1.1.4'

loop_
_geom_angle_atom_site_label_1
_geom_angle_atom_site_label_2
_geom_angle_atom_site_label_3
_geom_angle
_geom_angle_site_symmetry_1
_geom_angle_site_symmetry_3
_geom_angle_publ_flag
C10 O1 B1 121.06(13) . . ?
C8 N1 C1 110.26(14) . . ?
C8 N1 B1 123.52(14) . . ?
C1 N1 B1 124.95(13) . . ?
N1 C8 C7 111.09(15) . . ?
N1 C8 C9 122.03(15) . . ?
C7 C8 C9 126.76(15) . . ?
C7 C2 C1 108.46(15) . . ?
C3 C2 C7 120.72(18) . . ?
C3 C2 C1 130.79(18) . . ?
C2 C7 C8 106.54(15) . . ?
C6 C7 C8 132.40(17) . . ?
C6 C7 C2 120.99(17) . . ?
C17 C12 C10 119.85(18) . . ?
C13 C12 C10 122.5(2) . . ?
C13 C12 C17 117.6(2) . . ?
F10 C29 C24 119.67(15) . . ?
F10 C29 C28 115.84(19) . . ?
C28 C29 C24 124.5(2) . . ?
C29 C24 B1 117.37(16) . . ?
C25 C24 C29 113.85(16) . . ?
C25 C24 B1 128.73(16) . . ?
C8 C9 H13 105.0 . . ?
C8 C9 H9 107.4 . . ?
C8 C9 C10 112.05(13) . . ?
C8 C9 C18 110.9(10) . . ?
C42 C9 C8 113.9(4) . . ?
C42 C9 H13 105.0 . . ?
C42 C9 C10 114.6(4) . . ?
C10 C9 H13 105.0 . . ?
C10 C9 H9 107.4 . . ?
C18 C9 H9 107.4 . . ?
C18 C9 C10 111.3(13) . . ?
C47 C42 C9 120.7(4) . . ?
C43 C42 C9 123.8(3) . . ?
C43 C42 C47 115.5(3) . . ?
F6 C25 C24 120.70(16) . . ?
F6 C25 C26 115.38(18) . . ?
C24 C25 C26 123.9(2) . . ?
O1 C10 C12 107.31(15) . . ?
O1 C10 C9 106.26(13) . . ?
O1 C10 C11 111.34(14) . . ?
C12 C10 C9 107.74(13) . . ?
C11 C10 C12 111.81(15) . . ?
C11 C10 C9 112.07(15) . . ?
N1 C1 C2 103.64(14) . . ?
N1 C1 H1A 111.0 . . ?
N1 C1 H1B 111.0 . . ?
C2 C1 H1A 111.0 . . ?
C2 C1 H1B 111.0 . . ?
H1A C1 H1B 109.0 . . ?
F15 C35 C30 120.11(16) . . ?
F15 C35 C34 115.31(19) . . ?
C30 C35 C34 124.5(2) . . ?
C10 C11 H11A 109.5 . . ?
C10 C11 H11B 109.5 . . ?
C10 C11 H11C 109.5 . . ?
H11A C11 H11B 109.5 . . ?
H11A C11 H11C 109.5 . . ?
H11B C11 H11C 109.5 . . ?
F7 C26 C25 120.0(2) . . ?
F7 C26 C27 120.26(19) . . ?
C27 C26 C25 119.8(2) . . ?
F12 C32 C33 119.8(2) . . ?
F12 C32 C31 120.4(3) . . ?
C33 C32 C31 119.8(2) . . ?
C35 C30 B1 122.94(16) . . ?
C31 C30 C35 113.34(17) . . ?
C31 C30 B1 123.70(17) . . ?
F9 C28 C29 121.0(2) . . ?
F9 C28 C27 120.5(2) . . ?
C29 C28 C27 118.5(2) . . ?
F50 C47 C42 119.6(3) . . ?
C46 C47 F50 117.0(3) . . ?
C46 C47 C42 123.5(4) . . ?
O1 B1 N1 107.73(13) . . ?
O1 B1 C24 110.99(14) . . ?
O1 B1 C30 109.96(14) . . ?
N1 B1 C24 112.98(14) . . ?
N1 B1 C30 104.89(13) . . ?
C30 B1 C24 110.09(14) . . ?
F13 C33 C32 120.1(3) . . ?
F13 C33 C34 120.7(3) . . ?
C34 C33 C32 119.1(2) . . ?
F8 C27 C26 120.6(2) . . ?
F8 C27 C28 119.9(3) . . ?
C26 C27 C28 119.54(18) . . ?
F11 C31 C32 114.88(19) . . ?
F11 C31 C30 121.33(18) . . ?
C30 C31 C32 123.8(2) . . ?
C2 C3 H3 120.9 . . ?
C4 C3 C2 118.3(2) . . ?
C4 C3 H3 120.9 . . ?
C7 C6 H6 121.1 . . ?
C5 C6 C7 117.7(2) . . ?
C5 C6 H6 121.1 . . ?
F14 C34 C35 119.7(2) . . ?
F14 C34 C33 120.9(2) . . ?
C33 C34 C35 119.3(2) . . ?
F51 C46 C47 122.3(4) . . ?
F51 C46 C45 119.0(3) . . ?
C47 C46 C45 118.7(3) . . ?
F48 C43 C42 119.7(3) . . ?
F48 C43 C44 117.1(4) . . ?
C42 C43 C44 123.1(3) . . ?
C12 C17 H17 119.7 . . ?
C12 C17 C16 120.6(3) . . ?
C16 C17 H17 119.7 . . ?
C12 C13 H13A 119.5 . . ?
C12 C13 C14 121.0(3) . . ?
C14 C13 H13A 119.5 . . ?
F52 C45 C46 119.5(4) . . ?
F52 C45 C44 119.6(5) . . ?
C44 C45 C46 120.9(3) . . ?
C6 C5 H5 119.3 . . ?
C6 C5 C4 121.3(2) . . ?
C4 C5 H5 119.3 . . ?
F49 C44 C43 119.3(4) . . ?
F49 C44 C45 122.5(4) . . ?
C45 C44 C43 118.2(4) . . ?
C13 C14 H14 119.7 . . ?
C15 C14 C13 120.6(3) . . ?
C15 C14 H14 119.7 . . ?
C14 C15 H15 120.4 . . ?
C14 C15 C16 119.3(3) . . ?
C16 C15 H15 120.4 . . ?
C3 C4 C5 120.9(2) . . ?
C3 C4 H4 119.5 . . ?
C5 C4 H4 119.5 . . ?
C17 C16 H16 119.6 . . ?
C15 C16 C17 120.9(3) . . ?
C15 C16 H16 119.6 . . ?
C23 C18 C9 123.8(11) . . ?
C23 C18 C19 115.0(12) . . ?
C19 C18 C9 121.2(11) . . ?
F5 C23 C18 117.2(12) . . ?
F5 C23 C22 116.2(11) . . ?
C18 C23 C22 126.2(12) . . ?
F4 C22 C23 121.6(13) . . ?
F4 C22 C21 124.4(11) . . ?
C23 C22 C21 114.0(10) . . ?
F1 C19 C18 118.8(12) . . ?
F1 C19 C20 118.3(12) . . ?
C20 C19 C18 122.8(13) . . ?
F3 C21 C22 113.9(11) . . ?
F3 C21 C20 123.3(11) . . ?
C20 C21 C22 122.7(9) . . ?
F2 C20 C21 118.8(10) . . ?
C19 C20 F2 121.8(11) . . ?
C19 C20 C21 119.2(11) . . ?

loop_
_geom_bond_atom_site_label_1
_geom_bond_atom_site_label_2
_geom_bond_distance
_geom_bond_site_symmetry_2
_geom_bond_publ_flag
F10 C29 1.354(2) . ?
O1 C10 1.420(2) . ?
O1 B1 1.446(2) . ?
F15 C35 1.357(2) . ?
F6 C25 1.352(2) . ?
F48 C43 1.343(4) . ?
F7 C26 1.343(3) . ?
F50 C47 1.356(5) . ?
F11 C31 1.338(3) . ?
N1 C8 1.298(2) . ?
N1 C1 1.475(2) . ?
N1 B1 1.596(2) . ?
F9 C28 1.332(3) . ?
F14 C34 1.346(3) . ?
F12 C32 1.340(3) . ?
F8 C27 1.342(2) . ?
C8 C7 1.457(2) . ?
C8 C9 1.505(2) . ?
C2 C7 1.393(3) . ?
C2 C1 1.482(3) . ?
C2 C3 1.386(3) . ?
C7 C6 1.389(3) . ?
F13 C33 1.341(3) . ?
C12 C10 1.526(2) . ?
C12 C17 1.383(3) . ?
C12 C13 1.382(3) . ?
C29 C24 1.384(3) . ?
C29 C28 1.378(3) . ?
F51 C46 1.342(4) . ?
C24 C25 1.371(3) . ?
C24 B1 1.658(2) . ?
C9 H13 0.9800 . ?
C9 H9 0.9800 . ?
C9 C42 1.499(5) . ?
C9 C10 1.579(2) . ?
C9 C18 1.545(12) . ?
C42 C47 1.388(5) . ?
C42 C43 1.380(5) . ?
C25 C26 1.384(3) . ?
C10 C11 1.524(3) . ?
F49 C44 1.330(5) . ?
C1 H1A 0.9700 . ?
C1 H1B 0.9700 . ?
C35 C30 1.384(3) . ?
C35 C34 1.384(3) . ?
C11 H11A 0.9600 . ?
C11 H11B 0.9600 . ?
C11 H11C 0.9600 . ?
F52 C45 1.351(4) . ?
C26 C27 1.354(4) . ?
C32 C33 1.370(4) . ?
C32 C31 1.385(3) . ?
C30 B1 1.654(3) . ?
C30 C31 1.382(3) . ?
C28 C27 1.379(4) . ?
C47 C46 1.355(5) . ?
C33 C34 1.358(4) . ?
C3 H3 0.9300 . ?
C3 C4 1.375(3) . ?
C6 H6 0.9300 . ?
C6 C5 1.377(3) . ?
C46 C45 1.386(6) . ?
C43 C44 1.388(5) . ?
C17 H17 0.9300 . ?
C17 C16 1.386(3) . ?
C13 H13A 0.9300 . ?
C13 C14 1.395(4) . ?
C45 C44 1.363(6) . ?
C5 H5 0.9300 . ?
C5 C4 1.394(3) . ?
C14 H14 0.9300 . ?
C14 C15 1.350(5) . ?
C15 H15 0.9300 . ?
C15 C16 1.371(5) . ?
C4 H4 0.9300 . ?
C16 H16 0.9300 . ?
F1 C19 1.341(13) . ?
F5 C23 1.328(14) . ?
F4 C22 1.286(12) . ?
C18 C23 1.375(13) . ?
C18 C19 1.395(14) . ?
F2 C20 1.359(13) . ?
F3 C21 1.363(12) . ?
C23 C22 1.395(13) . ?
C22 C21 1.400(14) . ?
C19 C20 1.357(12) . ?
C21 C20 1.372(13) . ?

loop_
_geom_torsion_atom_site_label_1
_geom_torsion_atom_site_label_2
_geom_torsion_atom_site_label_3
_geom_torsion_atom_site_label_4
_geom_torsion
_geom_torsion_site_symmetry_1
_geom_torsion_site_symmetry_2
_geom_torsion_site_symmetry_3
_geom_torsion_site_symmetry_4
_geom_torsion_publ_flag
F10 C29 C24 C25 -178.93(16) . . . . ?
F10 C29 C24 B1 3.5(2) . . . . ?
F10 C29 C28 F9 -0.2(3) . . . . ?
F10 C29 C28 C27 179.12(18) . . . . ?
F15 C35 C30 B1 -2.8(3) . . . . ?
F15 C35 C30 C31 175.72(16) . . . . ?
F15 C35 C34 F14 2.1(3) . . . . ?
F15 C35 C34 C33 -177.2(2) . . . . ?
F6 C25 C26 F7 -1.7(3) . . . . ?
F6 C25 C26 C27 177.55(19) . . . . ?
F48 C43 C44 F49 -2.7(8) . . . . ?
F48 C43 C44 C45 177.1(5) . . . . ?
F7 C26 C27 F8 -1.3(3) . . . . ?
F7 C26 C27 C28 179.27(19) . . . . ?
F50 C47 C46 F51 1.2(7) . . . . ?
F50 C47 C46 C45 -179.4(4) . . . . ?
N1 C8 C7 C2 -0.6(2) . . . . ?
N1 C8 C7 C6 176.5(2) . . . . ?
N1 C8 C9 C42 147.6(4) . . . . ?
N1 C8 C9 C10 15.4(2) . . . . ?
N1 C8 C9 C18 140.5(12) . . . . ?
F9 C28 C27 F8 -0.3(3) . . . . ?
F9 C28 C27 C26 179.2(2) . . . . ?
F12 C32 C33 F13 -0.1(4) . . . . ?
F12 C32 C33 C34 179.0(2) . . . . ?
F12 C32 C31 F11 -2.2(3) . . . . ?
F12 C32 C31 C30 179.33(19) . . . . ?
C8 N1 C1 C2 -0.40(19) . . . . ?
C8 N1 B1 O1 -0.5(2) . . . . ?
C8 N1 B1 C24 -123.45(16) . . . . ?
C8 N1 B1 C30 116.63(16) . . . . ?
C8 C7 C6 C5 -177.3(2) . . . . ?
C8 C9 C42 C47 133.7(7) . . . . ?
C8 C9 C42 C43 -48.3(9) . . . . ?
C8 C9 C10 O1 -46.83(18) . . . . ?
C8 C9 C10 C12 -161.59(15) . . . . ?
C8 C9 C10 C11 75.00(18) . . . . ?
C8 C9 C18 C23 141(2) . . . . ?
C8 C9 C18 C19 -38(3) . . . . ?
C2 C7 C6 C5 -0.6(3) . . . . ?
C2 C3 C4 C5 0.3(4) . . . . ?
C7 C8 C9 C42 -36.9(4) . . . . ?
C7 C8 C9 C10 -169.03(16) . . . . ?
C7 C8 C9 C18 -44.0(12) . . . . ?
C7 C2 C1 N1 0.0(2) . . . . ?
C7 C2 C3 C4 -0.9(3) . . . . ?
C7 C6 C5 C4 0.0(4) . . . . ?
F13 C33 C34 F14 0.1(4) . . . . ?
F13 C33 C34 C35 179.4(2) . . . . ?
C12 C17 C16 C15 -0.4(4) . . . . ?
C12 C13 C14 C15 0.1(4) . . . . ?
C29 C24 C25 F6 -177.45(16) . . . . ?
C29 C24 C25 C26 -0.1(3) . . . . ?
C29 C24 B1 O1 63.9(2) . . . . ?
C29 C24 B1 N1 -174.99(14) . . . . ?
C29 C24 B1 C30 -58.1(2) . . . . ?
C29 C28 C27 F8 -179.6(2) . . . . ?
C29 C28 C27 C26 -0.2(3) . . . . ?
F51 C46 C45 F52 -0.4(6) . . . . ?
F51 C46 C45 C44 -180.0(4) . . . . ?
C24 C29 C28 F9 -179.21(19) . . . . ?
C24 C29 C28 C27 0.1(3) . . . . ?
C24 C25 C26 F7 -179.11(17) . . . . ?
C24 C25 C26 C27 0.1(3) . . . . ?
C9 C8 C7 C2 -176.55(16) . . . . ?
C9 C8 C7 C6 0.6(3) . . . . ?
C9 C42 C47 F50 -2.5(11) . . . . ?
C9 C42 C47 C46 178.5(6) . . . . ?
C9 C42 C43 F48 5.1(11) . . . . ?
C9 C42 C43 C44 -178.6(7) . . . . ?
C9 C18 C23 F5 -7(4) . . . . ?
C9 C18 C23 C22 -179(2) . . . . ?
C9 C18 C19 F1 -2(4) . . . . ?
C9 C18 C19 C20 -179(2) . . . . ?
C42 C9 C10 O1 -178.6(2) . . . . ?
C42 C9 C10 C12 66.6(3) . . . . ?
C42 C9 C10 C11 -56.8(3) . . . . ?
C42 C47 C46 F51 -179.8(6) . . . . ?
C42 C47 C46 C45 -0.4(8) . . . . ?
C42 C43 C44 F49 -179.0(6) . . . . ?
C42 C43 C44 C45 0.7(8) . . . . ?
C25 C24 B1 O1 -113.25(19) . . . . ?
C25 C24 B1 N1 7.9(2) . . . . ?
C25 C24 B1 C30 124.78(19) . . . . ?
C25 C26 C27 F8 179.49(19) . . . . ?
C25 C26 C27 C28 0.0(3) . . . . ?
C10 O1 B1 N1 -38.97(18) . . . . ?
C10 O1 B1 C24 85.21(17) . . . . ?
C10 O1 B1 C30 -152.74(13) . . . . ?
C10 C12 C17 C16 -178.3(2) . . . . ?
C10 C12 C13 C14 178.4(2) . . . . ?
C10 C9 C42 C47 -95.4(8) . . . . ?
C10 C9 C42 C43 82.6(8) . . . . ?
C10 C9 C18 C23 -93(3) . . . . ?
C10 C9 C18 C19 87(3) . . . . ?
C1 N1 C8 C7 0.62(19) . . . . ?
C1 N1 C8 C9 176.80(15) . . . . ?
C1 N1 B1 O1 -166.34(14) . . . . ?
C1 N1 B1 C24 70.7(2) . . . . ?
C1 N1 B1 C30 -49.23(19) . . . . ?
C1 C2 C7 C8 0.3(2) . . . . ?
C1 C2 C7 C6 -177.21(19) . . . . ?
C1 C2 C3 C4 176.9(2) . . . . ?
C35 C30 B1 O1 -156.09(16) . . . . ?
C35 C30 B1 N1 88.32(19) . . . . ?
C35 C30 B1 C24 -33.5(2) . . . . ?
C35 C30 C31 F11 -175.70(18) . . . . ?
C35 C30 C31 C32 2.7(3) . . . . ?
F52 C45 C44 F49 -0.6(6) . . . . ?
F52 C45 C44 C43 179.7(5) . . . . ?
C32 C33 C34 F14 -179.0(2) . . . . ?
C32 C33 C34 C35 0.3(4) . . . . ?
C30 C35 C34 F14 179.75(19) . . . . ?
C30 C35 C34 C33 0.4(3) . . . . ?
C28 C29 C24 C25 0.0(3) . . . . ?
C28 C29 C24 B1 -177.51(18) . . . . ?
C47 C42 C43 F48 -176.8(7) . . . . ?
C47 C42 C43 C44 -0.5(10) . . . . ?
C47 C46 C45 F52 -179.8(4) . . . . ?
C47 C46 C45 C44 0.6(6) . . . . ?
B1 O1 C10 C12 177.73(14) . . . . ?
B1 O1 C10 C9 62.69(18) . . . . ?
B1 O1 C10 C11 -59.61(19) . . . . ?
B1 N1 C8 C7 -167.06(14) . . . . ?
B1 N1 C8 C9 9.1(2) . . . . ?
B1 N1 C1 C2 167.06(14) . . . . ?
B1 C24 C25 F6 -0.2(3) . . . . ?
B1 C24 C25 C26 177.05(18) . . . . ?
B1 C30 C31 F11 2.8(3) . . . . ?
B1 C30 C31 C32 -178.75(19) . . . . ?
C33 C32 C31 F11 176.3(2) . . . . ?
C33 C32 C31 C30 -2.2(3) . . . . ?
C31 C32 C33 F13 -178.6(2) . . . . ?
C31 C32 C33 C34 0.5(4) . . . . ?
C31 C30 B1 O1 25.5(2) . . . . ?
C31 C30 B1 N1 -90.07(19) . . . . ?
C31 C30 B1 C24 148.10(17) . . . . ?
C3 C2 C7 C8 178.58(19) . . . . ?
C3 C2 C7 C6 1.1(3) . . . . ?
C3 C2 C1 N1 -178.0(2) . . . . ?
C6 C5 C4 C3 0.1(5) . . . . ?
C34 C35 C30 B1 179.60(18) . . . . ?
C34 C35 C30 C31 -1.9(3) . . . . ?
C46 C45 C44 F49 179.0(4) . . . . ?
C46 C45 C44 C43 -0.7(6) . . . . ?
C43 C42 C47 F50 179.3(6) . . . . ?
C43 C42 C47 C46 0.4(10) . . . . ?
C17 C12 C10 O1 -31.9(2) . . . . ?
C17 C12 C10 C9 82.2(2) . . . . ?
C17 C12 C10 C11 -154.27(18) . . . . ?
C17 C12 C13 C14 0.3(3) . . . . ?
C13 C12 C10 O1 150.02(18) . . . . ?
C13 C12 C10 C9 -95.9(2) . . . . ?
C13 C12 C10 C11 27.7(2) . . . . ?
C13 C12 C17 C16 -0.1(3) . . . . ?
C13 C14 C15 C16 -0.6(4) . . . . ?
C14 C15 C16 C17 0.8(4) . . . . ?
F1 C19 C20 F2 -1(3) . . . . ?
F1 C19 C20 C21 -177.1(18) . . . . ?
F5 C23 C22 F4 5(3) . . . . ?
F5 C23 C22 C21 -175.9(16) . . . . ?
F4 C22 C21 F3 2.6(18) . . . . ?
F4 C22 C21 C20 -176.3(13) . . . . ?
C18 C9 C10 O1 -171.7(7) . . . . ?
C18 C9 C10 C12 73.6(7) . . . . ?
C18 C9 C10 C11 -49.8(7) . . . . ?
C18 C23 C22 F4 177(2) . . . . ?
C18 C23 C22 C21 -4(3) . . . . ?
C18 C19 C20 F2 175(2) . . . . ?
C18 C19 C20 C21 -1(3) . . . . ?
F3 C21 C20 F2 2.7(19) . . . . ?
F3 C21 C20 C19 178.5(16) . . . . ?
C23 C18 C19 F1 178(2) . . . . ?
C23 C18 C19 C20 2(4) . . . . ?
C23 C22 C21 F3 -176.5(14) . . . . ?
C23 C22 C21 C20 4.6(19) . . . . ?
C22 C21 C20 F2 -178.5(12) . . . . ?
C22 C21 C20 C19 -3(2) . . . . ?
C19 C18 C23 F5 173(2) . . . . ?
C19 C18 C23 C22 1(4) . . . . ?

loop_
_smtbx_masks_void_nr
_smtbx_masks_void_average_x
_smtbx_masks_void_average_y
_smtbx_masks_void_average_z
_smtbx_masks_void_volume
_smtbx_masks_void_count_electrons
_smtbx_masks_void_content
1 0.443 0.057 0.500 666.3 181.9 '4 C6H14'
2 -0.017 -0.517 0.000 666.3 181.9 '4 C6H14'
